data_2222754
loop_
_publ_author_name
'Strasser, Christoph E.'
'Cronje, Stephanie'
'Raubenheimer, Helgard G.'

_publ_section_title
;Bis[\m-1,2-bis(diphenylphosphino)ethane-\k^2^<i>P</i>:<i>P</i>']digold(I)(<i>Au</i>---<i>Au</i>)
 bis(trifluoromethanesulfonate) acetonitrile disolvate
;
_journal_coeditor_code IM2111
_journal_issue 8
_journal_name_full 'Acta Crystallographica Section E'
_journal_page_first m914
_journal_paper_doi 10.1107/S1600536809025513
_journal_volume 65
_journal_year 2009
_chemical_formula_iupac '[Au2 (C26 H24 P2)2] (C F3 S O3)2, 2C2 H3 N'
_chemical_formula_moiety 'C52 H48 Au2 P4 2+, 2(C F3 O3 S -), 2(C2 H3 N)'
_chemical_formula_sum 'C58 H54 Au2 F6 N2 O6 P4 S2'
_chemical_formula_weight 1571.0
_chemical_melting_point 528
_chemical_name_common 'Bis(\m-dppe)digold(I) triflate bis(acetonitrile) solvate'
_chemical_name_systematic
;
Bis[\m-1,2-bis(diphenylphosphino)ethane-
\k^2^<i>P</i>:<i>P</i>']digold(I)(<i>Au</i>---<i>Au</i>)
bis(trifluoromethanesulfonate) acetonitrile disolvate
;
_space_group_IT_number 14
_symmetry_cell_setting monoclinic
_symmetry_space_group_name_Hall '-P 2ybc'
_symmetry_space_group_name_H-M 'P 1 21/c 1'
_atom_sites_solution_hydrogens geom
_atom_sites_solution_primary direct
_atom_sites_solution_secondary difmap
_audit_creation_method SHELXL-97
_cell_angle_alpha 90.00
_cell_angle_beta 113.0110(10)
_cell_angle_gamma 90.00
_cell_formula_units_Z 4
_cell_length_a 11.7888(9)
_cell_length_b 36.998(3)
_cell_length_c 14.3770(10)
_cell_measurement_reflns_used 6846
_cell_measurement_temperature 100(2)
_cell_measurement_theta_max 27.066
_cell_measurement_theta_min 2.201
_cell_volume 5771.7(8)
_computing_cell_refinement 'SAINT (Bruker, 2003)'
_computing_data_collection 'SMART (Bruker, 2002)'
_computing_data_reduction 'SAINT (Bruker, 2003)'
_computing_molecular_graphics 'X-SEED (Barbour, 2001; Atwood & Barbour, 2003)'
_computing_publication_material 'X-SEED (Barbour, 2001; Atwood & Barbour, 2003)'
_computing_structure_refinement 'SHELXL97 (Sheldrick, 2008)'
_computing_structure_solution 'SHELXS97 (Sheldrick, 2008)'
_diffrn_ambient_temperature 100(2)
_diffrn_measured_fraction_theta_full 0.996
_diffrn_measured_fraction_theta_max 0.941
_diffrn_measurement_device_type 'Bruker SMART APEX CCD area-detector'
_diffrn_measurement_method \w
_diffrn_radiation_monochromator graphite
_diffrn_radiation_source 'fine-focus sealed tube'
_diffrn_radiation_type MoK\a
_diffrn_radiation_wavelength 0.71073
_diffrn_reflns_av_R_equivalents 0.0484
_diffrn_reflns_av_sigmaI/netI 0.0629
_diffrn_reflns_limit_h_max 14
_diffrn_reflns_limit_h_min -15
_diffrn_reflns_limit_k_max 36
_diffrn_reflns_limit_k_min -49
_diffrn_reflns_limit_l_max 19
_diffrn_reflns_limit_l_min -19
_diffrn_reflns_number 36089
_diffrn_reflns_theta_full 26.50
_diffrn_reflns_theta_max 28.20
_diffrn_reflns_theta_min 1.63
_diffrn_standards_number 0
_exptl_absorpt_coefficient_mu 5.333
_exptl_absorpt_correction_T_max 0.686
_exptl_absorpt_correction_T_min 0.404
_exptl_absorpt_correction_type multi-scan
_exptl_absorpt_process_details '(SADABS; Bruker, 2002)'
_exptl_crystal_colour colourless
_exptl_crystal_density_diffrn 1.808
_exptl_crystal_density_method 'not measured'
_exptl_crystal_description block
_exptl_crystal_F_000 3072
_exptl_crystal_size_max 0.21
_exptl_crystal_size_mid 0.15
_exptl_crystal_size_min 0.07
_refine_diff_density_max 2.345
_refine_diff_density_min -0.749
_refine_ls_extinction_method none
_refine_ls_goodness_of_fit_ref 1.010
_refine_ls_hydrogen_treatment constr
_refine_ls_matrix_type full
_refine_ls_number_parameters 723
_refine_ls_number_reflns 13385
_refine_ls_number_restraints 0
_refine_ls_restrained_S_all 1.010
_refine_ls_R_factor_all 0.0582
_refine_ls_R_factor_gt 0.0424
_refine_ls_shift/su_max 0.002
_refine_ls_shift/su_mean 0.000
_refine_ls_structure_factor_coef Fsqd
_refine_ls_weighting_details 'calc w=1/[\s^2^(Fo^2^)+(0.0437P)^2^] where P=(Fo^2^+2Fc^2^)/3'
_refine_ls_weighting_scheme calc
_refine_ls_wR_factor_gt 0.0885
_refine_ls_wR_factor_ref 0.0948
_reflns_number_gt 10742
_reflns_number_total 13385
_reflns_threshold_expression I>2\s(I)
_cod_data_source_file im2111.cif
_cod_data_source_block I
_cod_original_cell_volume 5771.6(8)
_cod_original_sg_symbol_H-M 'P 21/c'
_cod_database_code 2222754
_cod_database_fobs_code 2222754

loop_
_symmetry_equiv_pos_as_xyz
'x, y, z'
'-x, y+1/2, -z+1/2'
'-x, -y, -z'
'x, -y-1/2, z-1/2'

loop_
_atom_site_type_symbol
_atom_site_label
_atom_site_fract_x
_atom_site_fract_y
_atom_site_fract_z
_atom_site_U_iso_or_equiv
_atom_site_adp_type
_atom_site_calc_flag
_atom_site_refinement_flags
_atom_site_occupancy
_atom_site_disorder_assembly
_atom_site_disorder_group
Au Au1 0.623479(18) 0.134499(5) 0.336490(15) 0.01447(6) Uani d . 1 . .
S S1 0.51439(13) 0.41844(4) 0.19532(10) 0.0215(3) Uani d . 1 . .
P P1 0.54886(12) 0.18698(4) 0.24655(10) 0.0140(3) Uani d . 1 . .
F F1 0.7019(3) 0.38763(10) 0.3408(3) 0.0412(9) Uani d . 1 . .
O O1 0.5380(4) 0.39408(11) 0.1268(3) 0.0321(10) Uani d . 1 . .
N N1 0.0693(7) 0.4616(3) 0.4339(7) 0.111(4) Uani d . 1 . .
C C1 0.6633(6) 0.42044(17) 0.3017(5) 0.0338(15) Uani d . 1 . .
Au Au2 0.415549(18) 0.128908(5) 0.398184(15) 0.01447(6) Uani d . 1 . .
S S2 0.05080(14) 0.32922(4) 0.64951(11) 0.0270(3) Uani d . 1 . .
P P2 0.43840(12) 0.18914(4) 0.44274(10) 0.0137(3) Uani d . 1 . .
F F2 0.7494(4) 0.43370(12) 0.2719(3) 0.0576(12) Uani d . 1 . .
O O2 0.4945(4) 0.45535(11) 0.1614(3) 0.0310(10) Uani d . 1 . .
N N2 0.1128(5) 0.3048(2) 0.3405(5) 0.0543(18) Uani d . 1 . .
C C2 0.0292(5) 0.34533(17) 0.7605(5) 0.0288(14) Uani d . 1 . .
P P3 0.71663(12) 0.08150(4) 0.41409(10) 0.0147(3) Uani d . 1 . .
F F3 0.6598(4) 0.44111(12) 0.3755(3) 0.0591(13) Uani d . 1 . .
O O3 0.4330(4) 0.40469(12) 0.2393(3) 0.0341(10) Uani d . 1 . .
C C3 -0.0048(7) 0.4312(2) 0.5593(6) 0.0466(18) Uani d . 1 . .
H H3A -0.0708 0.4143 0.5219 0.070 Uiso calc R 1 . .
H H3B -0.0361 0.4491 0.5937 0.070 Uiso calc R 1 . .
H H3C 0.0639 0.4179 0.6094 0.070 Uiso calc R 1 . .
P P4 0.39442(12) 0.06958(4) 0.34652(10) 0.0150(3) Uani d . 1 . .
F F4 0.1308(3) 0.34219(12) 0.8437(3) 0.0470(11) Uani d . 1 . .
O O4 0.1513(4) 0.35096(12) 0.6475(3) 0.0370(11) Uani d . 1 . .
C C4 0.0371(7) 0.4493(2) 0.4906(6) 0.055(2) Uani d . 1 . .
F F5 -0.0018(4) 0.38046(11) 0.7517(3) 0.0530(12) Uani d . 1 . .
O O5 -0.0660(4) 0.33678(14) 0.5692(3) 0.0416(12) Uani d . 1 . .
C C5 0.0301(8) 0.3640(2) 0.3840(6) 0.058(2) Uani d . 1 . .
H H5A 0.0973 0.3815 0.4115 0.088 Uiso calc R 1 . .
H H5B -0.0045 0.3589 0.4344 0.088 Uiso calc R 1 . .
H H5C -0.0343 0.3739 0.3229 0.088 Uiso calc R 1 . .
F F6 -0.0600(3) 0.32773(11) 0.7752(3) 0.0432(10) Uani d . 1 . .
O O6 0.0822(4) 0.29207(12) 0.6734(4) 0.0435(12) Uani d . 1 . .
C C6 0.0770(7) 0.3311(2) 0.3592(5) 0.0416(17) Uani d . 1 . .
C C11 0.3965(4) 0.20169(14) 0.2369(4) 0.0154(11) Uani d . 1 . .
H H11A 0.3659 0.2199 0.1823 0.018 Uiso calc R 1 . .
H H11B 0.3404 0.1806 0.2152 0.018 Uiso calc R 1 . .
C C12 0.3855(5) 0.21770(14) 0.3307(4) 0.0172(11) Uani d . 1 . .
H H12A 0.2979 0.2238 0.3138 0.021 Uiso calc R 1 . .
H H12B 0.4328 0.2406 0.3476 0.021 Uiso calc R 1 . .
C C21 0.6443(5) 0.05786(14) 0.4879(4) 0.0160(11) Uani d . 1 . .
H H21A 0.7009 0.0383 0.5256 0.019 Uiso calc R 1 . .
H H21B 0.6387 0.0751 0.5386 0.019 Uiso calc R 1 . .
C C22 0.5162(5) 0.04105(13) 0.4334(4) 0.0176(11) Uani d . 1 . .
H H22A 0.4879 0.0320 0.4856 0.021 Uiso calc R 1 . .
H H22B 0.5253 0.0198 0.3951 0.021 Uiso calc R 1 . .
C C111 0.5323(5) 0.17899(13) 0.1181(4) 0.0146(10) Uani d . 1 . .
C C112 0.4219(5) 0.18370(14) 0.0346(4) 0.0170(11) Uani d . 1 . .
H H112 0.3510 0.1921 0.0439 0.020 Uiso calc R 1 . .
C C113 0.4150(5) 0.17621(15) -0.0620(4) 0.0231(12) Uani d . 1 . .
H H113 0.3400 0.1800 -0.1188 0.028 Uiso calc R 1 . .
C C114 0.5184(5) 0.16318(15) -0.0755(4) 0.0237(12) Uani d . 1 . .
H H114 0.5130 0.1571 -0.1413 0.028 Uiso calc R 1 . .
C C115 0.6284(5) 0.15913(15) 0.0063(4) 0.0240(12) Uani d . 1 . .
H H115 0.6997 0.1513 -0.0033 0.029 Uiso calc R 1 . .
C C116 0.6350(5) 0.16644(14) 0.1019(4) 0.0203(12) Uani d . 1 . .
H H116 0.7107 0.1629 0.1581 0.024 Uiso calc R 1 . .
C C121 0.6486(5) 0.22545(14) 0.2910(4) 0.0157(11) Uani d . 1 . .
C C122 0.7689(5) 0.22112(17) 0.3589(4) 0.0247(13) Uani d . 1 . .
H H122 0.8006 0.1977 0.3814 0.030 Uiso calc R 1 . .
C C123 0.8436(6) 0.25158(19) 0.3942(5) 0.0362(16) Uani d . 1 . .
H H123 0.9263 0.2488 0.4411 0.043 Uiso calc R 1 . .
C C124 0.7982(6) 0.28533(18) 0.3617(5) 0.0340(16) Uani d . 1 . .
H H124 0.8496 0.3059 0.3865 0.041 Uiso calc R 1 . .
C C125 0.6787(6) 0.28986(16) 0.2932(5) 0.0299(14) Uani d . 1 . .
H H125 0.6481 0.3134 0.2707 0.036 Uiso calc R 1 . .
C C126 0.6040(5) 0.26026(15) 0.2576(4) 0.0211(12) Uani d . 1 . .
H H126 0.5217 0.2634 0.2101 0.025 Uiso calc R 1 . .
C C211 0.3496(4) 0.20220(13) 0.5156(4) 0.0132(10) Uani d . 1 . .
C C212 0.3608(5) 0.18048(14) 0.5987(4) 0.0175(11) Uani d . 1 . .
H H212 0.4141 0.1601 0.6150 0.021 Uiso calc R 1 . .
C C213 0.2948(5) 0.18857(16) 0.6568(4) 0.0235(13) Uani d . 1 . .
H H213 0.3047 0.1742 0.7143 0.028 Uiso calc R 1 . .
C C214 0.2145(5) 0.21744(16) 0.6315(4) 0.0237(13) Uani d . 1 . .
H H214 0.1678 0.2226 0.6709 0.028 Uiso calc R 1 . .
C C215 0.2014(5) 0.23887(15) 0.5494(4) 0.0231(12) Uani d . 1 . .
H H215 0.1468 0.2589 0.5332 0.028 Uiso calc R 1 . .
C C216 0.2677(5) 0.23123(14) 0.4904(4) 0.0176(11) Uani d . 1 . .
H H216 0.2573 0.2457 0.4331 0.021 Uiso calc R 1 . .
C C221 0.5969(5) 0.20160(13) 0.5168(4) 0.0147(11) Uani d . 1 . .
C C222 0.6842(5) 0.17419(14) 0.5606(4) 0.0178(11) Uani d . 1 . .
H H222 0.6596 0.1496 0.5521 0.021 Uiso calc R 1 . .
C C223 0.8067(5) 0.18318(16) 0.6163(4) 0.0224(12) Uani d . 1 . .
H H223 0.8659 0.1647 0.6456 0.027 Uiso calc R 1 . .
C C224 0.8423(5) 0.21888(16) 0.6291(4) 0.0233(12) Uani d . 1 . .
H H224 0.9261 0.2249 0.6670 0.028 Uiso calc R 1 . .
C C225 0.7564(5) 0.24615(15) 0.5867(4) 0.0224(12) Uani d . 1 . .
H H225 0.7816 0.2707 0.5958 0.027 Uiso calc R 1 . .
C C226 0.6345(5) 0.23751(13) 0.5316(4) 0.0166(11) Uani d . 1 . .
H H226 0.5759 0.2562 0.5036 0.020 Uiso calc R 1 . .
C C311 0.8709(5) 0.09196(14) 0.5052(4) 0.0171(11) Uani d . 1 . .
C C312 0.9202(5) 0.07739(15) 0.6013(4) 0.0237(12) Uani d . 1 . .
H H312 0.8720 0.0616 0.6232 0.028 Uiso calc R 1 . .
C C313 1.0394(5) 0.08574(16) 0.6656(4) 0.0246(13) Uani d . 1 . .
H H313 1.0726 0.0753 0.7312 0.029 Uiso calc R 1 . .
C C314 1.1105(5) 0.10878(16) 0.6365(4) 0.0281(14) Uani d . 1 . .
H H314 1.1926 0.1142 0.6811 0.034 Uiso calc R 1 . .
C C315 1.0600(6) 0.12436(16) 0.5395(5) 0.0314(15) Uani d . 1 . .
H H315 1.1077 0.1406 0.5183 0.038 Uiso calc R 1 . .
C C316 0.9410(5) 0.11595(15) 0.4754(4) 0.0236(12) Uani d . 1 . .
H H316 0.9066 0.1267 0.4103 0.028 Uiso calc R 1 . .
C C321 0.7306(5) 0.04977(14) 0.3231(4) 0.0184(11) Uani d . 1 . .
C C322 0.7267(5) 0.01260(15) 0.3364(4) 0.0206(12) Uani d . 1 . .
H H322 0.7189 0.0034 0.3953 0.025 Uiso calc R 1 . .
C C323 0.7340(5) -0.01093(16) 0.2645(5) 0.0310(15) Uani d . 1 . .
H H323 0.7294 -0.0363 0.2729 0.037 Uiso calc R 1 . .
C C324 0.7480(5) 0.00253(18) 0.1808(5) 0.0328(15) Uani d . 1 . .
H H324 0.7550 -0.0137 0.1320 0.039 Uiso calc R 1 . .
C C325 0.7521(5) 0.03941(17) 0.1665(4) 0.0294(14) Uani d . 1 . .
H H325 0.7619 0.0484 0.1082 0.035 Uiso calc R 1 . .
C C326 0.7420(5) 0.06317(15) 0.2373(4) 0.0227(12) Uani d . 1 . .
H H326 0.7429 0.0885 0.2270 0.027 Uiso calc R 1 . .
C C411 0.2566(5) 0.04865(14) 0.3496(4) 0.0169(11) Uani d . 1 . .
C C412 0.2230(5) 0.05834(15) 0.4281(4) 0.0231(12) Uani d . 1 . .
H H412 0.2696 0.0760 0.4757 0.028 Uiso calc R 1 . .
C C413 0.1218(5) 0.04255(16) 0.4376(5) 0.0269(13) Uani d . 1 . .
H H413 0.0996 0.0490 0.4922 0.032 Uiso calc R 1 . .
C C414 0.0529(5) 0.01721(16) 0.3673(4) 0.0265(13) Uani d . 1 . .
H H414 -0.0174 0.0066 0.3731 0.032 Uiso calc R 1 . .
C C415 0.0858(5) 0.00731(16) 0.2890(4) 0.0266(13) Uani d . 1 . .
H H415 0.0388 -0.0103 0.2413 0.032 Uiso calc R 1 . .
C C416 0.1883(5) 0.02315(15) 0.2798(4) 0.0236(12) Uani d . 1 . .
H H416 0.2112 0.0164 0.2258 0.028 Uiso calc R 1 . .
C C421 0.3955(4) 0.06367(13) 0.2221(4) 0.0151(11) Uani d . 1 . .
C C422 0.3721(5) 0.09313(15) 0.1579(4) 0.0216(12) Uani d . 1 . .
H H422 0.3519 0.1158 0.1782 0.026 Uiso calc R 1 . .
C C423 0.3780(5) 0.08951(16) 0.0631(4) 0.0282(14) Uani d . 1 . .
H H423 0.3601 0.1096 0.0186 0.034 Uiso calc R 1 . .
C C424 0.4097(5) 0.05691(16) 0.0344(4) 0.0277(14) Uani d . 1 . .
H H424 0.4172 0.0548 -0.0288 0.033 Uiso calc R 1 . .
C C425 0.4304(5) 0.02744(16) 0.0964(4) 0.0264(13) Uani d . 1 . .
H H425 0.4491 0.0048 0.0746 0.032 Uiso calc R 1 . .
C C426 0.4246(5) 0.03023(14) 0.1899(4) 0.0201(12) Uani d . 1 . .
H H426 0.4401 0.0097 0.2326 0.024 Uiso calc R 1 . .

loop_
_atom_site_aniso_label
_atom_site_aniso_U_11
_atom_site_aniso_U_22
_atom_site_aniso_U_33
_atom_site_aniso_U_12
_atom_site_aniso_U_13
_atom_site_aniso_U_23
Au1 0.01467(11) 0.01186(10) 0.01630(11) 0.00198(7) 0.00542(8) 0.00180(8)
S1 0.0256(8) 0.0168(7) 0.0209(7) -0.0008(5) 0.0078(6) 0.0022(6)
P1 0.0143(7) 0.0131(6) 0.0138(6) 0.0013(5) 0.0046(6) 0.0010(5)
F1 0.039(2) 0.031(2) 0.046(2) 0.0108(17) 0.0080(19) 0.0172(18)
O1 0.049(3) 0.020(2) 0.031(2) -0.0057(19) 0.019(2) -0.0058(19)
N1 0.067(6) 0.153(9) 0.103(7) -0.006(6) 0.023(5) 0.088(7)
C1 0.035(4) 0.027(3) 0.032(4) 0.000(3) 0.006(3) 0.006(3)
Au2 0.01510(11) 0.01046(10) 0.01807(11) -0.00068(7) 0.00673(8) -0.00238(8)
S2 0.0228(8) 0.0291(8) 0.0316(8) 0.0023(6) 0.0132(7) -0.0049(7)
P2 0.0140(7) 0.0121(6) 0.0146(6) -0.0006(5) 0.0050(6) -0.0010(5)
F2 0.036(2) 0.057(3) 0.068(3) -0.012(2) 0.008(2) 0.023(2)
O2 0.040(3) 0.019(2) 0.029(2) 0.0025(18) 0.008(2) 0.0015(18)
N2 0.032(4) 0.064(5) 0.055(4) 0.000(3) 0.004(3) -0.007(4)
C2 0.021(3) 0.032(4) 0.029(3) 0.000(3) 0.005(3) -0.002(3)
P3 0.0134(7) 0.0118(6) 0.0178(7) 0.0015(5) 0.0047(6) 0.0009(5)
F3 0.075(3) 0.052(3) 0.027(2) 0.009(2) -0.006(2) -0.012(2)
O3 0.031(2) 0.034(3) 0.041(3) 0.0042(19) 0.017(2) 0.011(2)
C3 0.052(5) 0.041(4) 0.055(5) -0.006(3) 0.030(4) -0.005(4)
P4 0.0146(7) 0.0111(6) 0.0192(7) -0.0010(5) 0.0066(6) -0.0024(5)
F4 0.027(2) 0.077(3) 0.027(2) -0.003(2) -0.0003(17) -0.001(2)
O4 0.025(2) 0.042(3) 0.047(3) 0.001(2) 0.017(2) 0.007(2)
C4 0.035(4) 0.065(6) 0.058(5) 0.004(4) 0.011(4) 0.026(4)
F5 0.077(3) 0.036(2) 0.053(3) 0.017(2) 0.033(3) -0.004(2)
O5 0.028(3) 0.066(4) 0.025(2) -0.003(2) 0.005(2) -0.012(2)
C5 0.087(7) 0.045(5) 0.054(5) -0.002(4) 0.040(5) 0.007(4)
F6 0.026(2) 0.070(3) 0.040(2) -0.0067(19) 0.0208(18) -0.004(2)
O6 0.049(3) 0.026(2) 0.064(3) 0.006(2) 0.032(3) -0.006(2)
C6 0.036(4) 0.049(5) 0.040(4) -0.010(3) 0.015(3) -0.002(4)
C11 0.013(3) 0.016(3) 0.014(2) 0.002(2) 0.002(2) 0.002(2)
C12 0.016(3) 0.016(3) 0.017(3) 0.003(2) 0.004(2) -0.005(2)
C21 0.015(3) 0.016(3) 0.017(3) 0.002(2) 0.005(2) 0.003(2)
C22 0.021(3) 0.010(2) 0.023(3) -0.002(2) 0.009(2) -0.001(2)
C111 0.020(3) 0.011(2) 0.011(2) -0.002(2) 0.005(2) 0.001(2)
C112 0.016(3) 0.015(3) 0.019(3) 0.002(2) 0.005(2) 0.001(2)
C113 0.022(3) 0.028(3) 0.014(3) 0.001(2) 0.001(2) -0.002(2)
C114 0.032(3) 0.022(3) 0.020(3) -0.004(2) 0.013(3) -0.004(2)
C115 0.021(3) 0.024(3) 0.029(3) 0.000(2) 0.012(3) -0.002(3)
C116 0.017(3) 0.022(3) 0.023(3) 0.002(2) 0.009(2) -0.001(2)
C121 0.018(3) 0.015(3) 0.015(3) -0.002(2) 0.007(2) -0.002(2)
C122 0.016(3) 0.034(3) 0.023(3) -0.001(2) 0.006(2) 0.001(3)
C123 0.023(3) 0.053(5) 0.026(3) -0.020(3) 0.003(3) -0.004(3)
C124 0.045(4) 0.032(4) 0.031(3) -0.021(3) 0.022(3) -0.016(3)
C125 0.047(4) 0.017(3) 0.033(3) 0.000(3) 0.024(3) -0.006(3)
C126 0.023(3) 0.019(3) 0.021(3) 0.002(2) 0.009(2) 0.001(2)
C211 0.013(3) 0.013(2) 0.013(2) -0.0059(19) 0.005(2) -0.006(2)
C212 0.016(3) 0.017(3) 0.015(3) -0.002(2) 0.001(2) -0.003(2)
C213 0.023(3) 0.025(3) 0.021(3) -0.011(2) 0.008(3) -0.004(2)
C214 0.019(3) 0.033(3) 0.026(3) -0.013(2) 0.015(3) -0.011(3)
C215 0.017(3) 0.024(3) 0.029(3) -0.002(2) 0.009(3) -0.012(3)
C216 0.018(3) 0.017(3) 0.017(3) 0.000(2) 0.006(2) -0.003(2)
C221 0.014(3) 0.014(3) 0.015(2) -0.002(2) 0.004(2) -0.003(2)
C222 0.018(3) 0.016(3) 0.017(3) 0.000(2) 0.005(2) -0.002(2)
C223 0.018(3) 0.026(3) 0.020(3) 0.006(2) 0.003(2) 0.001(2)
C224 0.019(3) 0.031(3) 0.018(3) -0.002(2) 0.006(2) -0.002(2)
C225 0.022(3) 0.023(3) 0.021(3) -0.008(2) 0.007(3) -0.007(2)
C226 0.019(3) 0.012(3) 0.020(3) 0.001(2) 0.008(2) 0.000(2)
C311 0.010(3) 0.018(3) 0.020(3) 0.005(2) 0.002(2) -0.003(2)
C312 0.022(3) 0.017(3) 0.032(3) 0.000(2) 0.011(3) -0.001(2)
C313 0.022(3) 0.026(3) 0.023(3) 0.005(2) 0.005(3) 0.002(2)
C314 0.017(3) 0.028(3) 0.032(3) -0.004(2) 0.002(3) -0.011(3)
C315 0.028(3) 0.026(3) 0.042(4) -0.008(3) 0.015(3) -0.001(3)
C316 0.019(3) 0.026(3) 0.023(3) 0.002(2) 0.005(2) 0.004(2)
C321 0.014(3) 0.018(3) 0.019(3) 0.004(2) 0.003(2) 0.000(2)
C322 0.013(3) 0.022(3) 0.030(3) 0.004(2) 0.012(2) 0.002(2)
C323 0.018(3) 0.022(3) 0.049(4) 0.000(2) 0.008(3) -0.009(3)
C324 0.023(3) 0.042(4) 0.029(3) -0.001(3) 0.006(3) -0.020(3)
C325 0.028(3) 0.037(4) 0.025(3) -0.004(3) 0.013(3) -0.005(3)
C326 0.022(3) 0.021(3) 0.026(3) -0.004(2) 0.010(3) -0.003(2)
C411 0.013(3) 0.012(3) 0.022(3) -0.002(2) 0.003(2) 0.001(2)
C412 0.024(3) 0.018(3) 0.024(3) 0.000(2) 0.006(3) -0.005(2)
C413 0.024(3) 0.027(3) 0.033(3) 0.006(2) 0.015(3) 0.003(3)
C414 0.018(3) 0.025(3) 0.036(3) -0.003(2) 0.009(3) 0.006(3)
C415 0.020(3) 0.023(3) 0.028(3) -0.009(2) -0.001(3) -0.004(3)
C416 0.028(3) 0.019(3) 0.026(3) -0.003(2) 0.013(3) -0.004(2)
C421 0.011(3) 0.013(2) 0.017(3) -0.0030(19) 0.001(2) -0.004(2)
C422 0.021(3) 0.020(3) 0.020(3) -0.001(2) 0.003(2) -0.002(2)
C423 0.035(4) 0.025(3) 0.019(3) -0.008(3) 0.004(3) -0.003(2)
C424 0.029(3) 0.032(3) 0.022(3) -0.015(3) 0.009(3) -0.009(3)
C425 0.022(3) 0.026(3) 0.029(3) -0.001(2) 0.008(3) -0.008(3)
C426 0.020(3) 0.013(3) 0.028(3) 0.002(2) 0.009(2) 0.000(2)

loop_
_atom_type_symbol
_atom_type_description
_atom_type_scat_dispersion_real
_atom_type_scat_dispersion_imag
_atom_type_scat_source
C C 0.0033 0.0016 'International Tables Vol C Tables 4.2.6.8 and 6.1.1.4'
H H 0.0000 0.0000 'International Tables Vol C Tables 4.2.6.8 and 6.1.1.4'
Au Au -2.0133 8.8022 'International Tables Vol C Tables 4.2.6.8 and 6.1.1.4'
F F 0.0171 0.0103 'International Tables Vol C Tables 4.2.6.8 and 6.1.1.4'
N N 0.0061 0.0033 'International Tables Vol C Tables 4.2.6.8 and 6.1.1.4'
O O 0.0106 0.0060 'International Tables Vol C Tables 4.2.6.8 and 6.1.1.4'
P P 0.1023 0.0942 'International Tables Vol C Tables 4.2.6.8 and 6.1.1.4'
S S 0.1246 0.1234 'International Tables Vol C Tables 4.2.6.8 and 6.1.1.4'

loop_
_geom_angle_atom_site_label_1
_geom_angle_atom_site_label_2
_geom_angle_atom_site_label_3
_geom_angle_site_symmetry_1
_geom_angle_site_symmetry_3
_geom_angle
_geom_angle_publ_flag
P1 Au1 P3 . . 171.77(5) no
P1 Au1 Au2 . . 92.77(3) no
P3 Au1 Au2 . . 95.17(3) no
O3 S1 O2 . . 116.0(3) no
O3 S1 O1 . . 114.9(3) no
O2 S1 O1 . . 114.3(2) no
O3 S1 C1 . . 103.7(3) no
O2 S1 C1 . . 102.8(3) no
O1 S1 C1 . . 102.6(3) no
C121 P1 C111 . . 106.7(2) no
C121 P1 C11 . . 106.2(2) no
C111 P1 C11 . . 105.1(2) no
C121 P1 Au1 . . 114.46(18) no
C111 P1 Au1 . . 107.50(17) no
C11 P1 Au1 . . 116.15(17) no
F3 C1 F2 . . 108.1(5) no
F3 C1 F1 . . 107.4(5) no
F2 C1 F1 . . 106.9(5) no
F3 C1 S1 . . 112.0(5) no
F2 C1 S1 . . 110.4(4) no
F1 C1 S1 . . 111.9(4) no
P4 Au2 P2 . . 177.10(5) no
P4 Au2 Au1 . . 88.13(3) no
P2 Au2 Au1 . . 89.72(3) no
O6 S2 O5 . . 117.2(3) no
O6 S2 O4 . . 113.8(3) no
O5 S2 O4 . . 114.3(3) no
O6 S2 C2 . . 102.5(3) no
O5 S2 C2 . . 102.9(3) no
O4 S2 C2 . . 103.5(3) no
C221 P2 C211 . . 106.8(2) no
C221 P2 C12 . . 106.9(2) no
C211 P2 C12 . . 106.3(2) no
C221 P2 Au2 . . 113.02(17) no
C211 P2 Au2 . . 112.79(16) no
C12 P2 Au2 . . 110.66(17) no
F6 C2 F4 . . 107.9(5) no
F6 C2 F5 . . 106.8(5) no
F4 C2 F5 . . 106.7(5) no
F6 C2 S2 . . 111.9(4) no
F4 C2 S2 . . 112.1(4) no
F5 C2 S2 . . 111.2(4) no
C321 P3 C311 . . 108.1(2) no
C321 P3 C21 . . 107.7(2) no
C311 P3 C21 . . 104.3(2) no
C321 P3 Au1 . . 111.19(17) no
C311 P3 Au1 . . 108.64(17) no
C21 P3 Au1 . . 116.49(17) no
C4 C3 H3A . . 109.5 no
C4 C3 H3B . . 109.5 no
H3A C3 H3B . . 109.5 no
C4 C3 H3C . . 109.5 no
H3A C3 H3C . . 109.5 no
H3B C3 H3C . . 109.5 no
C421 P4 C411 . . 109.0(2) no
C421 P4 C22 . . 107.4(2) no
C411 P4 C22 . . 102.0(2) no
C421 P4 Au2 . . 113.18(17) no
C411 P4 Au2 . . 112.60(18) no
C22 P4 Au2 . . 111.96(17) no
N1 C4 C3 . . 176.0(11) no
C6 C5 H5A . . 109.5 no
C6 C5 H5B . . 109.5 no
H5A C5 H5B . . 109.5 no
C6 C5 H5C . . 109.5 no
H5A C5 H5C . . 109.5 no
H5B C5 H5C . . 109.5 no
N2 C6 C5 . . 178.7(9) no
C12 C11 P1 . . 118.0(3) no
C12 C11 H11A . . 107.8 no
P1 C11 H11A . . 107.8 no
C12 C11 H11B . . 107.8 no
P1 C11 H11B . . 107.8 no
H11A C11 H11B . . 107.1 no
C11 C12 P2 . . 116.0(3) no
C11 C12 H12A . . 108.3 no
P2 C12 H12A . . 108.3 no
C11 C12 H12B . . 108.3 no
P2 C12 H12B . . 108.3 no
H12A C12 H12B . . 107.4 no
C22 C21 P3 . . 119.2(4) no
C22 C21 H21A . . 107.5 no
P3 C21 H21A . . 107.5 no
C22 C21 H21B . . 107.5 no
P3 C21 H21B . . 107.5 no
H21A C21 H21B . . 107.0 no
C21 C22 P4 . . 117.9(3) no
C21 C22 H22A . . 107.8 no
P4 C22 H22A . . 107.8 no
C21 C22 H22B . . 107.8 no
P4 C22 H22B . . 107.8 no
H22A C22 H22B . . 107.2 no
C112 C111 C116 . . 118.4(5) no
C112 C111 P1 . . 123.5(4) no
C116 C111 P1 . . 118.0(4) no
C113 C112 C111 . . 120.5(5) no
C113 C112 H112 . . 119.8 no
C111 C112 H112 . . 119.8 no
C112 C113 C114 . . 119.8(5) no
C112 C113 H113 . . 120.1 no
C114 C113 H113 . . 120.1 no
C115 C114 C113 . . 120.1(5) no
C115 C114 H114 . . 119.9 no
C113 C114 H114 . . 119.9 no
C116 C115 C114 . . 120.0(5) no
C116 C115 H115 . . 120.0 no
C114 C115 H115 . . 120.0 no
C115 C116 C111 . . 121.1(5) no
C115 C116 H116 . . 119.4 no
C111 C116 H116 . . 119.4 no
C122 C121 C126 . . 119.5(5) no
C122 C121 P1 . . 120.5(4) no
C126 C121 P1 . . 120.0(4) no
C121 C122 C123 . . 119.3(6) no
C121 C122 H122 . . 120.3 no
C123 C122 H122 . . 120.3 no
C124 C123 C122 . . 120.4(6) no
C124 C123 H123 . . 119.8 no
C122 C123 H123 . . 119.8 no
C123 C124 C125 . . 120.6(6) no
C123 C124 H124 . . 119.7 no
C125 C124 H124 . . 119.7 no
C126 C125 C124 . . 119.8(6) no
C126 C125 H125 . . 120.1 no
C124 C125 H125 . . 120.1 no
C125 C126 C121 . . 120.3(5) no
C125 C126 H126 . . 119.9 no
C121 C126 H126 . . 119.9 no
C216 C211 C212 . . 119.2(5) no
C216 C211 P2 . . 123.6(4) no
C212 C211 P2 . . 117.1(4) no
C213 C212 C211 . . 120.3(5) no
C213 C212 H212 . . 119.9 no
C211 C212 H212 . . 119.9 no
C214 C213 C212 . . 120.1(5) no
C214 C213 H213 . . 120.0 no
C212 C213 H213 . . 120.0 no
C213 C214 C215 . . 120.4(5) no
C213 C214 H214 . . 119.8 no
C215 C214 H214 . . 119.8 no
C214 C215 C216 . . 120.3(5) no
C214 C215 H215 . . 119.8 no
C216 C215 H215 . . 119.8 no
C215 C216 C211 . . 119.7(5) no
C215 C216 H216 . . 120.1 no
C211 C216 H216 . . 120.1 no
C226 C221 C222 . . 119.1(5) no
C226 C221 P2 . . 121.8(4) no
C222 C221 P2 . . 119.1(4) no
C223 C222 C221 . . 119.9(5) no
C223 C222 H222 . . 120.0 no
C221 C222 H222 . . 120.0 no
C224 C223 C222 . . 120.0(5) no
C224 C223 H223 . . 120.0 no
C222 C223 H223 . . 120.0 no
C223 C224 C225 . . 120.4(5) no
C223 C224 H224 . . 119.8 no
C225 C224 H224 . . 119.8 no
C226 C225 C224 . . 120.0(5) no
C226 C225 H225 . . 120.0 no
C224 C225 H225 . . 120.0 no
C225 C226 C221 . . 120.5(5) no
C225 C226 H226 . . 119.7 no
C221 C226 H226 . . 119.7 no
C312 C311 C316 . . 119.2(5) no
C312 C311 P3 . . 123.2(4) no
C316 C311 P3 . . 117.5(4) no
C313 C312 C311 . . 120.2(5) no
C313 C312 H312 . . 119.9 no
C311 C312 H312 . . 119.9 no
C314 C313 C312 . . 121.2(5) no
C314 C313 H313 . . 119.4 no
C312 C313 H313 . . 119.4 no
C313 C314 C315 . . 119.0(5) no
C313 C314 H314 . . 120.5 no
C315 C314 H314 . . 120.5 no
C316 C315 C314 . . 119.6(6) no
C316 C315 H315 . . 120.2 no
C314 C315 H315 . . 120.2 no
C315 C316 C311 . . 120.7(5) no
C315 C316 H316 . . 119.6 no
C311 C316 H316 . . 119.6 no
C326 C321 C322 . . 119.7(5) no
C326 C321 P3 . . 118.6(4) no
C322 C321 P3 . . 121.6(4) no
C323 C322 C321 . . 120.3(5) no
C323 C322 H322 . . 119.8 no
C321 C322 H322 . . 119.8 no
C324 C323 C322 . . 119.6(6) no
C324 C323 H323 . . 120.2 no
C322 C323 H323 . . 120.2 no
C323 C324 C325 . . 120.8(6) no
C323 C324 H324 . . 119.6 no
C325 C324 H324 . . 119.6 no
C324 C325 C326 . . 119.9(6) no
C324 C325 H325 . . 120.0 no
C326 C325 H325 . . 120.0 no
C321 C326 C325 . . 119.6(5) no
C321 C326 H326 . . 120.2 no
C325 C326 H326 . . 120.2 no
C412 C411 C416 . . 119.9(5) no
C412 C411 P4 . . 117.0(4) no
C416 C411 P4 . . 123.1(4) no
C411 C412 C413 . . 120.3(5) no
C411 C412 H412 . . 119.8 no
C413 C412 H412 . . 119.8 no
C412 C413 C414 . . 119.7(5) no
C412 C413 H413 . . 120.1 no
C414 C413 H413 . . 120.1 no
C415 C414 C413 . . 120.4(5) no
C415 C414 H414 . . 119.8 no
C413 C414 H414 . . 119.8 no
C414 C415 C416 . . 119.8(5) no
C414 C415 H415 . . 120.1 no
C416 C415 H415 . . 120.1 no
C411 C416 C415 . . 119.9(5) no
C411 C416 H416 . . 120.1 no
C415 C416 H416 . . 120.1 no
C422 C421 C426 . . 118.9(5) no
C422 C421 P4 . . 119.2(4) no
C426 C421 P4 . . 121.9(4) no
C421 C422 C423 . . 120.1(5) no
C421 C422 H422 . . 120.0 no
C423 C422 H422 . . 120.0 no
C424 C423 C422 . . 120.0(6) no
C424 C423 H423 . . 120.0 no
C422 C423 H423 . . 120.0 no
C425 C424 C423 . . 120.3(6) no
C425 C424 H424 . . 119.8 no
C423 C424 H424 . . 119.8 no
C424 C425 C426 . . 120.8(6) no
C424 C425 H425 . . 119.6 no
C426 C425 H425 . . 119.6 no
C425 C426 C421 . . 119.9(5) no
C425 C426 H426 . . 120.1 no
C421 C426 H426 . . 120.1 no

loop_
_geom_bond_atom_site_label_1
_geom_bond_atom_site_label_2
_geom_bond_site_symmetry_2
_geom_bond_distance
_geom_bond_publ_flag
Au1 P1 . 2.3079(13) no
Au1 P3 . 2.3105(13) no
Au1 Au2 . 2.9220(3) no
S1 O3 . 1.433(4) no
S1 O2 . 1.438(4) no
S1 O1 . 1.440(4) no
S1 C1 . 1.824(6) no
P1 C121 . 1.797(5) no
P1 C111 . 1.804(5) no
P1 C11 . 1.829(5) no
F1 C1 . 1.340(7) no
N1 C4 . 1.121(10) no
C1 F3 . 1.323(7) no
C1 F2 . 1.338(7) no
Au2 P4 . 2.2993(13) no
Au2 P2 . 2.3052(13) no
S2 O6 . 1.430(5) no
S2 O5 . 1.437(4) no
S2 O4 . 1.442(4) no
S2 C2 . 1.813(6) no
P2 C221 . 1.811(5) no
P2 C211 . 1.812(5) no
P2 C12 . 1.820(5) no
N2 C6 . 1.134(9) no
C2 F6 . 1.322(7) no
C2 F4 . 1.326(6) no
C2 F5 . 1.343(7) no
P3 C321 . 1.812(5) no
P3 C311 . 1.819(5) no
P3 C21 . 1.823(5) no
C3 C4 . 1.430(10) no
C3 H3A . 0.9800 no
C3 H3B . 0.9800 no
C3 H3C . 0.9800 no
P4 C421 . 1.807(5) no
P4 C411 . 1.816(5) no
P4 C22 . 1.826(5) no
C5 C6 . 1.437(10) no
C5 H5A . 0.9800 no
C5 H5B . 0.9800 no
C5 H5C . 0.9800 no
C11 C12 . 1.525(7) no
C11 H11A . 0.9900 no
C11 H11B . 0.9900 no
C12 H12A . 0.9900 no
C12 H12B . 0.9900 no
C21 C22 . 1.536(7) no
C21 H21A . 0.9900 no
C21 H21B . 0.9900 no
C22 H22A . 0.9900 no
C22 H22B . 0.9900 no
C111 C112 . 1.394(7) no
C111 C116 . 1.398(7) no
C112 C113 . 1.387(7) no
C112 H112 . 0.9500 no
C113 C114 . 1.393(8) no
C113 H113 . 0.9500 no
C114 C115 . 1.377(7) no
C114 H114 . 0.9500 no
C115 C116 . 1.373(7) no
C115 H115 . 0.9500 no
C116 H116 . 0.9500 no
C121 C122 . 1.381(7) no
C121 C126 . 1.403(7) no
C122 C123 . 1.398(8) no
C122 H122 . 0.9500 no
C123 C124 . 1.367(9) no
C123 H123 . 0.9500 no
C124 C125 . 1.377(9) no
C124 H124 . 0.9500 no
C125 C126 . 1.373(8) no
C125 H125 . 0.9500 no
C126 H126 . 0.9500 no
C211 C216 . 1.394(7) no
C211 C212 . 1.402(7) no
C212 C213 . 1.379(7) no
C212 H212 . 0.9500 no
C213 C214 . 1.379(8) no
C213 H213 . 0.9500 no
C214 C215 . 1.380(8) no
C214 H214 . 0.9500 no
C215 C216 . 1.390(7) no
C215 H215 . 0.9500 no
C216 H216 . 0.9500 no
C221 C226 . 1.390(7) no
C221 C222 . 1.407(7) no
C222 C223 . 1.390(7) no
C222 H222 . 0.9500 no
C223 C224 . 1.376(8) no
C223 H223 . 0.9500 no
C224 C225 . 1.390(8) no
C224 H224 . 0.9500 no
C225 C226 . 1.380(7) no
C225 H225 . 0.9500 no
C226 H226 . 0.9500 no
C311 C312 . 1.382(7) no
C311 C316 . 1.389(7) no
C312 C313 . 1.382(8) no
C312 H312 . 0.9500 no
C313 C314 . 1.371(8) no
C313 H313 . 0.9500 no
C314 C315 . 1.408(8) no
C314 H314 . 0.9500 no
C315 C316 . 1.380(8) no
C315 H315 . 0.9500 no
C316 H316 . 0.9500 no
C321 C326 . 1.384(7) no
C321 C322 . 1.392(7) no
C322 C323 . 1.380(8) no
C322 H322 . 0.9500 no
C323 C324 . 1.371(9) no
C323 H323 . 0.9500 no
C324 C325 . 1.383(9) no
C324 H324 . 0.9500 no
C325 C326 . 1.385(8) no
C325 H325 . 0.9500 no
C326 H326 . 0.9500 no
C411 C412 . 1.382(7) no
C411 C416 . 1.383(7) no
C412 C413 . 1.382(8) no
C412 H412 . 0.9500 no
C413 C414 . 1.385(8) no
C413 H413 . 0.9500 no
C414 C415 . 1.375(8) no
C414 H414 . 0.9500 no
C415 C416 . 1.395(8) no
C415 H415 . 0.9500 no
C416 H416 . 0.9500 no
C421 C422 . 1.385(7) no
C421 C426 . 1.409(7) no
C422 C423 . 1.397(7) no
C422 H422 . 0.9500 no
C423 C424 . 1.373(8) no
C423 H423 . 0.9500 no
C424 C425 . 1.368(8) no
C424 H424 . 0.9500 no
C425 C426 . 1.377(7) no
C425 H425 . 0.9500 no
C426 H426 . 0.9500 no

loop_
_geom_hbond_atom_site_label_D
_geom_hbond_atom_site_label_H
_geom_hbond_atom_site_label_A
_geom_hbond_site_symmetry_A
_geom_hbond_distance_DH
_geom_hbond_distance_HA
_geom_hbond_distance_DA
_geom_hbond_angle_DHA
_geom_hbond_publ_flag
C212 H212 O1 4_566 0.95 2.45 3.387(7) 170.5 yes
C21 H21B O1 4_566 0.99 2.34 3.268(7) 154.9 yes
C11 H11B O4 4_565 0.99 2.36 3.301(7) 157.8 yes

loop_
_geom_torsion_atom_site_label_1
_geom_torsion_atom_site_label_2
_geom_torsion_atom_site_label_3
_geom_torsion_atom_site_label_4
_geom_torsion_site_symmetry_1
_geom_torsion_site_symmetry_2
_geom_torsion_site_symmetry_3
_geom_torsion_site_symmetry_4
_geom_torsion
_geom_torsion_publ_flag
Au2 Au1 P1 C121 . . . . 118.83(19) no
Au2 Au1 P1 C111 . . . . -122.84(18) no
Au2 Au1 P1 C11 . . . . -5.49(18) no
O3 S1 C1 F3 . . . . -58.3(5) no
O2 S1 C1 F3 . . . . 62.9(5) no
O1 S1 C1 F3 . . . . -178.2(4) no
O3 S1 C1 F2 . . . . -178.7(4) no
O2 S1 C1 F2 . . . . -57.6(5) no
O1 S1 C1 F2 . . . . 61.4(5) no
O3 S1 C1 F1 . . . . 62.3(5) no
O2 S1 C1 F1 . . . . -176.5(4) no
O1 S1 C1 F1 . . . . -57.6(5) no
P1 Au1 Au2 P4 . . . . 130.95(5) no
P3 Au1 Au2 P4 . . . . -46.89(5) no
P1 Au1 Au2 P2 . . . . -47.11(5) no
P3 Au1 Au2 P2 . . . . 135.05(5) no
Au1 Au2 P2 C221 . . . . -46.58(18) no
Au1 Au2 P2 C211 . . . . -167.81(18) no
Au1 Au2 P2 C12 . . . . 73.24(19) no
O6 S2 C2 F6 . . . . -60.5(5) no
O5 S2 C2 F6 . . . . 61.5(5) no
O4 S2 C2 F6 . . . . -179.1(4) no
O6 S2 C2 F4 . . . . 60.9(5) no
O5 S2 C2 F4 . . . . -177.0(4) no
O4 S2 C2 F4 . . . . -57.7(5) no
O6 S2 C2 F5 . . . . -179.8(4) no
O5 S2 C2 F5 . . . . -57.7(5) no
O4 S2 C2 F5 . . . . 61.6(5) no
Au2 Au1 P3 C321 . . . . 119.99(19) no
Au2 Au1 P3 C311 . . . . -121.21(18) no
Au2 Au1 P3 C21 . . . . -3.91(19) no
Au1 Au2 P4 C421 . . . . -48.35(18) no
Au1 Au2 P4 C411 . . . . -172.49(19) no
Au1 Au2 P4 C22 . . . . 73.23(19) no
C121 P1 C11 C12 . . . . -55.4(4) no
C111 P1 C11 C12 . . . . -168.2(4) no
Au1 P1 C11 C12 . . . . 73.1(4) no
P1 C11 C12 P2 . . . . -56.9(5) no
C221 P2 C12 C11 . . . . 94.4(4) no
C211 P2 C12 C11 . . . . -151.8(4) no
Au2 P2 C12 C11 . . . . -29.0(4) no
C321 P3 C21 C22 . . . . -58.8(4) no
C311 P3 C21 C22 . . . . -173.5(4) no
Au1 P3 C21 C22 . . . . 66.8(4) no
P3 C21 C22 P4 . . . . -51.2(5) no
C421 P4 C22 C21 . . . . 91.8(4) no
C411 P4 C22 C21 . . . . -153.6(4) no
Au2 P4 C22 C21 . . . . -33.0(4) no
C121 P1 C111 C112 . . . . -112.8(5) no
C11 P1 C111 C112 . . . . -0.3(5) no
Au1 P1 C111 C112 . . . . 124.0(4) no
C121 P1 C111 C116 . . . . 69.1(5) no
C11 P1 C111 C116 . . . . -178.5(4) no
Au1 P1 C111 C116 . . . . -54.2(4) no
C116 C111 C112 C113 . . . . -0.3(8) no
P1 C111 C112 C113 . . . . -178.4(4) no
C111 C112 C113 C114 . . . . 1.3(8) no
C112 C113 C114 C115 . . . . -2.6(9) no
C113 C114 C115 C116 . . . . 2.8(9) no
C114 C115 C116 C111 . . . . -1.8(8) no
C112 C111 C116 C115 . . . . 0.5(8) no
P1 C111 C116 C115 . . . . 178.7(4) no
C111 P1 C121 C122 . . . . -106.2(4) no
C11 P1 C121 C122 . . . . 142.1(4) no
Au1 P1 C121 C122 . . . . 12.6(5) no
C111 P1 C121 C126 . . . . 74.7(5) no
C11 P1 C121 C126 . . . . -37.1(5) no
Au1 P1 C121 C126 . . . . -166.5(4) no
C126 C121 C122 C123 . . . . 0.8(8) no
P1 C121 C122 C123 . . . . -178.3(4) no
C121 C122 C123 C124 . . . . -0.2(9) no
C122 C123 C124 C125 . . . . -0.4(9) no
C123 C124 C125 C126 . . . . 0.3(9) no
C124 C125 C126 C121 . . . . 0.3(8) no
C122 C121 C126 C125 . . . . -0.9(8) no
P1 C121 C126 C125 . . . . 178.3(4) no
C221 P2 C211 C216 . . . . 108.1(4) no
C12 P2 C211 C216 . . . . -5.8(5) no
Au2 P2 C211 C216 . . . . -127.2(4) no
C221 P2 C211 C212 . . . . -75.2(4) no
C12 P2 C211 C212 . . . . 171.0(4) no
Au2 P2 C211 C212 . . . . 49.6(4) no
C216 C211 C212 C213 . . . . -2.3(7) no
P2 C211 C212 C213 . . . . -179.2(4) no
C211 C212 C213 C214 . . . . 2.0(8) no
C212 C213 C214 C215 . . . . -1.4(8) no
C213 C214 C215 C216 . . . . 1.0(8) no
C214 C215 C216 C211 . . . . -1.3(8) no
C212 C211 C216 C215 . . . . 1.9(7) no
P2 C211 C216 C215 . . . . 178.6(4) no
C211 P2 C221 C226 . . . . -70.3(5) no
C12 P2 C221 C226 . . . . 43.1(5) no
Au2 P2 C221 C226 . . . . 165.1(4) no
C211 P2 C221 C222 . . . . 109.6(4) no
C12 P2 C221 C222 . . . . -136.9(4) no
Au2 P2 C221 C222 . . . . -15.0(5) no
C226 C221 C222 C223 . . . . -1.1(8) no
P2 C221 C222 C223 . . . . 179.0(4) no
C221 C222 C223 C224 . . . . 0.3(8) no
C222 C223 C224 C225 . . . . 0.2(8) no
C223 C224 C225 C226 . . . . 0.1(8) no
C224 C225 C226 C221 . . . . -0.8(8) no
C222 C221 C226 C225 . . . . 1.4(8) no
P2 C221 C226 C225 . . . . -178.7(4) no
C321 P3 C311 C312 . . . . -102.9(5) no
C21 P3 C311 C312 . . . . 11.5(5) no
Au1 P3 C311 C312 . . . . 136.3(4) no
C321 P3 C311 C316 . . . . 77.4(5) no
C21 P3 C311 C316 . . . . -168.2(4) no
Au1 P3 C311 C316 . . . . -43.4(5) no
C316 C311 C312 C313 . . . . -2.1(8) no
P3 C311 C312 C313 . . . . 178.2(4) no
C311 C312 C313 C314 . . . . 0.8(8) no
C312 C313 C314 C315 . . . . 0.6(9) no
C313 C314 C315 C316 . . . . -0.6(9) no
C314 C315 C316 C311 . . . . -0.7(9) no
C312 C311 C316 C315 . . . . 2.1(8) no
P3 C311 C316 C315 . . . . -178.2(4) no
C311 P3 C321 C326 . . . . -89.9(5) no
C21 P3 C321 C326 . . . . 158.0(4) no
Au1 P3 C321 C326 . . . . 29.3(5) no
C311 P3 C321 C322 . . . . 91.9(5) no
C21 P3 C321 C322 . . . . -20.2(5) no
Au1 P3 C321 C322 . . . . -149.0(4) no
C326 C321 C322 C323 . . . . -0.1(8) no
P3 C321 C322 C323 . . . . 178.2(4) no
C321 C322 C323 C324 . . . . 1.5(8) no
C322 C323 C324 C325 . . . . -1.5(9) no
C323 C324 C325 C326 . . . . 0.0(9) no
C322 C321 C326 C325 . . . . -1.4(8) no
P3 C321 C326 C325 . . . . -179.7(4) no
C324 C325 C326 C321 . . . . 1.4(9) no
C421 P4 C411 C412 . . . . -163.5(4) no
C22 P4 C411 C412 . . . . 83.2(5) no
Au2 P4 C411 C412 . . . . -37.0(5) no
C421 P4 C411 C416 . . . . 18.7(5) no
C22 P4 C411 C416 . . . . -94.7(5) no
Au2 P4 C411 C416 . . . . 145.1(4) no
C416 C411 C412 C413 . . . . 0.3(8) no
P4 C411 C412 C413 . . . . -177.6(4) no
C411 C412 C413 C414 . . . . -0.8(9) no
C412 C413 C414 C415 . . . . 1.0(9) no
C413 C414 C415 C416 . . . . -0.6(9) no
C412 C411 C416 C415 . . . . 0.0(8) no
P4 C411 C416 C415 . . . . 177.8(4) no
C414 C415 C416 C411 . . . . 0.1(9) no
C411 P4 C421 C422 . . . . 107.3(4) no
C22 P4 C421 C422 . . . . -142.9(4) no
Au2 P4 C421 C422 . . . . -18.8(5) no
C411 P4 C421 C426 . . . . -75.3(5) no
C22 P4 C421 C426 . . . . 34.5(5) no
Au2 P4 C421 C426 . . . . 158.6(4) no
C426 C421 C422 C423 . . . . -0.3(8) no
P4 C421 C422 C423 . . . . 177.1(4) no
C421 C422 C423 C424 . . . . -1.4(8) no
C422 C423 C424 C425 . . . . 2.8(9) no
C423 C424 C425 C426 . . . . -2.5(9) no
C424 C425 C426 C421 . . . . 0.7(8) no
C422 C421 C426 C425 . . . . 0.7(8) no
P4 C421 C426 C425 . . . . -176.7(4) no
